data_2012713
loop_
_publ_author_name
'Sethu Sankar, K.'
'Kannadasan, S.'
'Velmurugan, D.'
'Srinivasan, P. C.'
'Shanmuga Sundara Raj, S.'
'Fun, H.-K.'

_publ_section_title
;Ethyl
 \b-{2-[4-(dimethylamino)phenyliminomethyl]-1-(phenylsulfonyl)indol-3-yl}acrylate
;
_journal_issue 5
_journal_name_full 'Acta Crystallographica Section C'
_journal_page_first o277
_journal_page_last o279
_journal_paper_doi 10.1107/S0108270102005152
_journal_volume 58
_journal_year 2002
_chemical_formula_moiety 'C28 H27 N3 O4 S'
_chemical_formula_sum 'C28 H27 N3 O4 S'
_chemical_formula_weight 501.59
_chemical_name_systematic
;
Ethyl
\b-{2-[4-(dimethylamino)phenyliminomethyl]-1-(phenylsulfonyl)indol-
3-yl}acrylate
;
_space_group_IT_number 14
_symmetry_cell_setting monoclinic
_symmetry_space_group_name_Hall '-P 2yn'
_symmetry_space_group_name_H-M 'P 1 21/n 1'
_atom_sites_solution_hydrogens geom
_atom_sites_solution_primary direct
_atom_sites_solution_secondary difmap
_audit_creation_method SHELXL97
_cell_angle_alpha 90
_cell_angle_beta 109.5950(10)
_cell_angle_gamma 90
_cell_formula_units_Z 4
_cell_length_a 15.0582(3)
_cell_length_b 11.3915(3)
_cell_length_c 15.8945(3)
_cell_measurement_reflns_used 7574
_cell_measurement_temperature 293(2)
_cell_measurement_theta_max 28.41
_cell_measurement_theta_min 1.61
_cell_volume 2568.57(10)
_computing_cell_refinement 'SAINT (Siemens, 1996)'
_computing_data_collection 'SMART (Siemens, 1996)'
_computing_data_reduction SAINT
_computing_molecular_graphics 'ZORTEP (Zsolnai, 1997)'
_computing_publication_material 'SHELX97 and PARST (Nardelli, 1995)'
_computing_structure_refinement 'SHELXL97 (Sheldrick, 1997)'
_computing_structure_solution 'SHELXS97 (Sheldrick, 1997)'
_diffrn_ambient_temperature 293(2)
_diffrn_measurement_device_type 'Siemens SMART CCD area-detector'
_diffrn_measurement_method \w
_diffrn_radiation_monochromator graphite
_diffrn_radiation_source 'fine-focus sealed tube'
_diffrn_radiation_type MoK\a
_diffrn_radiation_wavelength 0.71073
_diffrn_reflns_av_R_equivalents 0.094
_diffrn_reflns_av_sigmaI/netI 0.119
_diffrn_reflns_limit_h_max 20
_diffrn_reflns_limit_h_min -16
_diffrn_reflns_limit_k_max 15
_diffrn_reflns_limit_k_min -14
_diffrn_reflns_limit_l_max 20
_diffrn_reflns_limit_l_min -20
_diffrn_reflns_number 17978
_diffrn_reflns_theta_max 28.41
_diffrn_reflns_theta_min 1.61
_diffrn_standards_decay_% 0
_exptl_absorpt_coefficient_mu 0.165
_exptl_absorpt_correction_type none
_exptl_crystal_colour colourless
_exptl_crystal_density_diffrn 1.297
_exptl_crystal_density_meas ?
_exptl_crystal_density_method 'not measured'
_exptl_crystal_description block
_exptl_crystal_F_000 1056
_exptl_crystal_size_max 0.32
_exptl_crystal_size_mid 0.23
_exptl_crystal_size_min 0.18
_refine_diff_density_max 0.41
_refine_diff_density_min -0.37
_refine_ls_extinction_coef 0.0034(8)
_refine_ls_extinction_expression Fc^*^=kFc[1+0.001xFc^2^\l^3^/sin(2\q)]^-1/4^
_refine_ls_extinction_method 'SHELXL97 (Sheldrick, 1997)'
_refine_ls_goodness_of_fit_ref 0.907
_refine_ls_hydrogen_treatment constr
_refine_ls_matrix_type full
_refine_ls_number_parameters 329
_refine_ls_number_reflns 6295
_refine_ls_number_restraints 1
_refine_ls_restrained_S_all 1.016
_refine_ls_R_factor_all 0.163
_refine_ls_R_factor_gt 0.068
_refine_ls_shift/su_max <0.001
_refine_ls_shift/su_mean 0.000
_refine_ls_structure_factor_coef Fsqd
_refine_ls_weighting_details 'w = 1/[\s^2^(Fo^2^)+(0.0829P)^2^] where P=(Fo^2^+2Fc^2^)/3'
_refine_ls_weighting_scheme calc
_refine_ls_wR_factor_gt 0.152
_refine_ls_wR_factor_ref 0.187
_reflns_number_gt 2749
_reflns_number_total 6295
_reflns_threshold_expression I>2\s(I)
_cod_data_source_file na1558.cif
_cod_data_source_block I
_cod_depositor_comments
;
The following automatic conversions were performed:
'_symmetry_cell_setting' value 'Monoclinic' changed to 'monoclinic'
according to '/home/saulius/struct/CIF-dictionaries/cif_core.dic'
dictionary named 'cif_core.dic' version 2.4.1 from 2010-06-29.

Automatic conversion script
Id: cif_fix_enum 1527 2010-12-29 10:47:43Z saulius 

The following automatic conversions were performed:

'_symmetry_cell_setting' value 'Monoclinic' changed to 'monoclinic'
according to /home/saulius/struct/CIF-dictionaries/cif_core.dic
dictionary named 'cif_core.dic' version 2.4.1 from 2010-06-29.

Automatic conversion script
Id: cif_fix_values 1715 2011-07-08 13:25:40Z adriana 

The following automatic conversions were performed:

'_exptl_crystal_density_meas' value 'not measured' was changed to '?'
- the value is perceived as not measured.

Automatic conversion script
Id: cif_fix_values 3008 2015-01-20 13:52:24Z robertas 
;
_cod_original_cell_volume 2568.60(10)
_cod_original_sg_symbol_H-M 'P 21/n'
_cod_database_code 2012713
_cod_database_fobs_code 2012713

loop_
_symmetry_equiv_pos_as_xyz
'x, y, z'
'-x+1/2, y+1/2, -z+1/2'
'-x, -y, -z'
'x-1/2, -y-1/2, z-1/2'

loop_
_atom_site_label
_atom_site_fract_x
_atom_site_fract_y
_atom_site_fract_z
_atom_site_U_iso_or_equiv
_atom_site_adp_type
_atom_site_calc_flag
_atom_site_refinement_flags
_atom_site_occupancy
_atom_site_disorder_assembly
_atom_site_disorder_group
_atom_site_type_symbol
S1 0.35605(7) 0.13951(8) 0.08787(6) 0.0514(3) Uani d . 1 . . S
N1 0.45573(18) 0.1915(2) 0.16214(16) 0.0426(6) Uani d . 1 . . N
N2 0.42957(18) 0.5039(2) 0.11628(16) 0.0441(7) Uani d . 1 . . N
N3 0.3182(2) 0.8231(3) -0.16884(19) 0.0614(8) Uani d . 1 . . N
O1 0.36989(19) 0.0176(2) 0.08197(17) 0.0739(8) Uani d . 1 . . O
O2 0.33467(18) 0.2114(2) 0.01103(15) 0.0677(7) Uani d . 1 . . O
O3 0.60095(19) 0.6794(2) 0.36450(17) 0.0704(8) Uani d . 1 . . O
O4 0.6494(3) 0.6094(2) 0.50258(18) 0.1075(13) Uani d . 1 . . O
C1 0.4722(2) 0.3136(2) 0.1779(2) 0.0377(7) Uani d . 1 . . C
C2 0.5242(2) 0.3315(2) 0.2656(2) 0.0394(7) Uani d . 1 . . C
C3 0.5429(2) 0.2177(3) 0.3089(2) 0.0413(8) Uani d . 1 . . C
C4 0.4985(2) 0.1333(3) 0.2446(2) 0.0411(8) Uani d . 1 . . C
C5 0.5047(3) 0.0138(3) 0.2640(3) 0.0586(10) Uani d . 1 . . C
H5 0.4740 -0.0414 0.2210 0.070 Uiso calc R 1 . . H
C6 0.5576(3) -0.0193(3) 0.3485(3) 0.0692(11) Uani d . 1 . . C
H6 0.5634 -0.0987 0.3630 0.083 Uiso calc R 1 . . H
C7 0.6030(3) 0.0630(3) 0.4133(3) 0.0700(11) Uani d . 1 . . C
H7 0.6379 0.0377 0.4705 0.084 Uiso calc R 1 . . H
C8 0.5972(3) 0.1810(3) 0.3942(2) 0.0580(10) Uani d . 1 . . C
H8 0.6290 0.2354 0.4375 0.070 Uiso calc R 1 . . H
C9 0.2706(2) 0.1615(3) 0.1377(2) 0.0520(9) Uani d . 1 . . C
C10 0.2309(3) 0.2720(4) 0.1347(3) 0.0678(11) Uani d . 1 . . C
H10 0.2506 0.3343 0.1075 0.081 Uiso calc R 1 . . H
C11 0.1622(3) 0.2882(5) 0.1725(3) 0.0990(16) Uani d . 1 . . C
H11 0.1347 0.3618 0.1703 0.119 Uiso calc R 1 . . H
C12 0.1338(4) 0.1972(7) 0.2131(4) 0.122(2) Uani d . 1 . . C
H12 0.0878 0.2092 0.2393 0.147 Uiso calc R 1 . . H
C13 0.1726(4) 0.0891(6) 0.2155(4) 0.1122(19) Uani d . 1 . . C
H13 0.1524 0.0273 0.2427 0.135 Uiso calc R 1 . . H
C14 0.2411(3) 0.0703(4) 0.1783(3) 0.0806(13) Uani d . 1 . . C
H14 0.2676 -0.0039 0.1805 0.097 Uiso calc R 1 . . H
C15 0.5561(2) 0.4455(3) 0.3038(2) 0.0435(8) Uani d . 1 . . C
H15 0.5545 0.5048 0.2631 0.052 Uiso calc R 1 . . H
C16 0.5871(3) 0.4766(3) 0.3883(2) 0.0584(10) Uani d . 1 . . C
H16 0.5935 0.4202 0.4323 0.070 Uiso calc R 1 . . H
C17 0.6115(3) 0.5988(3) 0.4141(2) 0.0568(9) Uani d . 1 . . C
C18 0.6866(4) 0.7253(4) 0.5392(3) 0.1042(17) Uani d D 1 . . C
H18A 0.7487 0.7179 0.5838 0.125 Uiso calc R 1 . . H
H18B 0.6905 0.7772 0.4922 0.125 Uiso calc R 1 . . H
C19 0.6217(5) 0.7677(6) 0.5773(5) 0.171(3) Uani d D 1 . . C
H19A 0.5607 0.7737 0.5322 0.257 Uiso calc R 1 . . H
H19B 0.6413 0.8437 0.6028 0.257 Uiso calc R 1 . . H
H19C 0.6184 0.7147 0.6232 0.257 Uiso calc R 1 . . H
C20 0.4452(2) 0.3969(3) 0.1047(2) 0.0414(8) Uani d . 1 . . C
H20 0.4392 0.3710 0.0475 0.050 Uiso calc R 1 . . H
C21 0.4036(2) 0.5800(3) 0.0423(2) 0.0422(8) Uani d . 1 . . C
C22 0.4291(3) 0.6969(3) 0.0548(2) 0.0510(9) Uani d . 1 . . C
H22 0.4652 0.7224 0.1115 0.061 Uiso calc R 1 . . H
C23 0.4025(3) 0.7768(3) -0.0144(2) 0.0525(9) Uani d . 1 . . C
H23 0.4229 0.8542 -0.0038 0.063 Uiso calc R 1 . . H
C24 0.3456(2) 0.7435(3) -0.1000(2) 0.0463(8) Uani d . 1 . . C
C25 0.3195(3) 0.6259(3) -0.1123(2) 0.0535(9) Uani d . 1 . . C
H25 0.2819 0.6005 -0.1686 0.064 Uiso calc R 1 . . H
C26 0.3479(2) 0.5462(3) -0.0433(2) 0.0504(9) Uani d . 1 . . C
H26 0.3294 0.4681 -0.0541 0.060 Uiso calc R 1 . . H
C27 0.2495(3) 0.7897(4) -0.2540(3) 0.0799(13) Uani d . 1 . . C
H27A 0.2707 0.7204 -0.2759 0.120 Uiso calc R 1 . . H
H27B 0.2422 0.8525 -0.2961 0.120 Uiso calc R 1 . . H
H27C 0.1900 0.7742 -0.2463 0.120 Uiso calc R 1 . . H
C28 0.3307(3) 0.9474(3) -0.1501(3) 0.0791(13) Uani d . 1 . . C
H28A 0.2907 0.9718 -0.1173 0.119 Uiso calc R 1 . . H
H28B 0.3143 0.9902 -0.2052 0.119 Uiso calc R 1 . . H
H28C 0.3953 0.9628 -0.1153 0.119 Uiso calc R 1 . . H

loop_
_atom_site_aniso_label
_atom_site_aniso_U_11
_atom_site_aniso_U_22
_atom_site_aniso_U_33
_atom_site_aniso_U_12
_atom_site_aniso_U_13
_atom_site_aniso_U_23
S1 0.0559(6) 0.0456(6) 0.0497(5) -0.0021(4) 0.0137(4) -0.0142(4)
N1 0.0422(16) 0.0341(15) 0.0489(16) 0.0028(11) 0.0119(13) -0.0024(12)
N2 0.0514(18) 0.0395(16) 0.0414(15) 0.0072(13) 0.0156(13) 0.0048(12)
N3 0.078(2) 0.054(2) 0.0538(19) 0.0166(16) 0.0239(17) 0.0172(15)
O1 0.081(2) 0.0431(15) 0.0905(19) -0.0035(13) 0.0195(16) -0.0292(13)
O2 0.0754(19) 0.0820(19) 0.0428(14) -0.0016(14) 0.0159(13) -0.0011(12)
O3 0.097(2) 0.0371(15) 0.0690(17) -0.0082(13) 0.0174(16) 0.0045(13)
O4 0.194(4) 0.0576(19) 0.0543(18) -0.025(2) 0.020(2) -0.0119(14)
C1 0.0364(18) 0.0319(17) 0.0466(19) 0.0017(13) 0.0162(15) 0.0023(14)
C2 0.0413(19) 0.0295(17) 0.0483(19) 0.0018(13) 0.0161(16) 0.0045(14)
C3 0.0394(19) 0.0347(18) 0.0498(19) 0.0015(14) 0.0147(16) 0.0039(15)
C4 0.0375(19) 0.0353(18) 0.0520(19) 0.0018(14) 0.0172(16) 0.0043(15)
C5 0.060(2) 0.034(2) 0.077(3) -0.0048(17) 0.018(2) 0.0022(18)
C6 0.072(3) 0.039(2) 0.094(3) 0.0060(19) 0.025(3) 0.022(2)
C7 0.075(3) 0.050(3) 0.072(3) 0.005(2) 0.007(2) 0.018(2)
C8 0.059(2) 0.044(2) 0.058(2) -0.0003(17) 0.0026(19) 0.0078(17)
C9 0.046(2) 0.056(2) 0.048(2) -0.0094(18) 0.0071(17) -0.0089(17)
C10 0.059(3) 0.070(3) 0.074(3) 0.006(2) 0.021(2) -0.009(2)
C11 0.061(3) 0.134(5) 0.105(4) 0.016(3) 0.031(3) -0.033(3)
C12 0.063(4) 0.212(8) 0.104(4) -0.026(4) 0.045(3) -0.039(5)
C13 0.080(4) 0.157(6) 0.112(4) -0.040(4) 0.048(4) -0.005(4)
C14 0.073(3) 0.079(3) 0.090(3) -0.019(2) 0.029(3) 0.003(2)
C15 0.044(2) 0.0366(19) 0.0460(19) 0.0030(14) 0.0098(16) 0.0074(14)
C16 0.084(3) 0.038(2) 0.048(2) -0.0005(18) 0.015(2) 0.0041(16)
C17 0.070(3) 0.042(2) 0.053(2) -0.0020(18) 0.014(2) -0.0034(18)
C18 0.140(5) 0.088(4) 0.094(4) -0.030(3) 0.051(3) -0.023(3)
C19 0.192(8) 0.132(6) 0.254(9) -0.013(5) 0.161(8) -0.044(5)
C20 0.044(2) 0.042(2) 0.0415(18) 0.0035(15) 0.0177(15) 0.0006(14)
C21 0.049(2) 0.0393(19) 0.0397(18) 0.0077(15) 0.0173(16) 0.0019(14)
C22 0.067(2) 0.040(2) 0.0449(19) 0.0082(17) 0.0169(18) -0.0048(15)
C23 0.074(3) 0.0335(18) 0.052(2) 0.0077(17) 0.024(2) 0.0034(16)
C24 0.051(2) 0.046(2) 0.047(2) 0.0158(16) 0.0227(17) 0.0107(16)
C25 0.060(2) 0.053(2) 0.0419(19) 0.0019(18) 0.0086(17) 0.0026(16)
C26 0.054(2) 0.042(2) 0.050(2) -0.0041(16) 0.0107(18) -0.0015(16)
C27 0.077(3) 0.096(3) 0.059(3) 0.020(2) 0.014(2) 0.030(2)
C28 0.109(4) 0.053(3) 0.086(3) 0.027(2) 0.047(3) 0.027(2)

loop_
_atom_type_symbol
_atom_type_description
_atom_type_scat_dispersion_real
_atom_type_scat_dispersion_imag
_atom_type_scat_source
C C 0.0033 0.0016 'International Tables Vol C Tables 4.2.6.8 and 6.1.1.4'
H H 0.0000 0.0000 'International Tables Vol C Tables 4.2.6.8 and 6.1.1.4'
N N 0.0061 0.0033 'International Tables Vol C Tables 4.2.6.8 and 6.1.1.4'
O O 0.0106 0.0060 'International Tables Vol C Tables 4.2.6.8 and 6.1.1.4'
S S 0.1246 0.1234 'International Tables Vol C Tables 4.2.6.8 and 6.1.1.4'

loop_
_geom_angle_atom_site_label_1
_geom_angle_atom_site_label_2
_geom_angle_atom_site_label_3
_geom_angle
_geom_angle_publ_flag
O1 S1 O2 120.51(16) ?
O1 S1 N1 106.10(10) yes
O2 S1 N1 107.1(2) ?
O1 S1 C9 108.6(2) ?
O2 S1 C9 108.7(2) yes
N1 S1 C9 104.65(14) ?
C4 N1 C1 107.3(2) ?
C4 N1 S1 120.5(2) ?
C1 N1 S1 122.2(2) ?
C20 N2 C21 119.0(3) ?
C24 N3 C28 119.9(3) ?
C24 N3 C27 119.9(3) ?
C28 N3 C27 116.8(3) ?
C17 O4 C18 117.9(3) yes
C2 C1 N1 109.4(2) yes
C2 C1 C20 129.2(3) ?
N1 C1 C20 120.9(3) ?
C1 C2 C15 124.0(3) yes
C1 C2 C3 107.8(3) ?
C15 C2 C3 128.2(3) yes
C8 C3 C4 119.1(3) ?
C8 C3 C2 133.5(3) ?
C4 C3 C2 107.3(3) ?
C5 C4 C3 122.0(3) yes
C5 C4 N1 129.7(3) ?
C3 C4 N1 108.2(3) ?
C6 C5 C4 117.5(3) yes
C6 C5 H5 121.2 ?
C4 C5 H5 121.2 ?
C5 C6 C7 121.5(3) yes
C5 C6 H6 119.3 ?
C7 C6 H6 119.3 ?
C8 C7 C6 121.1(4) yes
C8 C7 H7 119.4 ?
C6 C7 H7 119.4 ?
C7 C8 C3 118.8(3) yes
C7 C8 H8 120.6 ?
C3 C8 H8 120.6 ?
C14 C9 C10 119.9(4) ?
C14 C9 S1 120.7(3) ?
C10 C9 S1 119.4(3) ?
C11 C10 C9 119.1(4) ?
C11 C10 H10 120.4 ?
C9 C10 H10 120.4 ?
C12 C11 C10 120.5(5) ?
C12 C11 H11 119.7 ?
C10 C11 H11 119.7 ?
C13 C12 C11 120.1(5) ?
C13 C12 H12 119.9 ?
C11 C12 H12 119.9 ?
C12 C13 C14 120.7(5) ?
C12 C13 H13 119.7 ?
C14 C13 H13 119.7 ?
C13 C14 C9 119.7(5) ?
C13 C14 H14 120.2 ?
C9 C14 H14 120.2 ?
C16 C15 C2 128.7(3) ?
C16 C15 H15 115.6 ?
C2 C15 H15 115.6 ?
C15 C16 C17 120.8(3) ?
C15 C16 H16 119.6 ?
C17 C16 H16 119.6 ?
O3 C17 O4 123.0(3) y
O3 C17 C16 125.9(3) yes
O4 C17 C16 111.1(3) yes
C19 C18 O4 104.6(5) ?
C19 C18 H18A 110.8 ?
O4 C18 H18A 110.8 ?
C19 C18 H18B 110.8 ?
O4 C18 H18B 110.8 ?
H18A C18 H18B 108.9 ?
C18 C19 H19A 109.5 ?
C18 C19 H19B 109.5 ?
H19A C19 H19B 109.5 ?
C18 C19 H19C 109.5 ?
H19A C19 H19C 109.5 ?
H19B C19 H19C 109.5 ?
N2 C20 C1 121.9(3) ?
N2 C20 H20 119.0 ?
C1 C20 H20 119.0 ?
C22 C21 C26 117.0(3) ?
C22 C21 N2 119.2(3) ?
C26 C21 N2 123.7(3) ?
C23 C22 C21 122.0(3) ?
C23 C22 H22 119.0 ?
C21 C22 H22 119.0 ?
C22 C23 C24 121.1(3) ?
C22 C23 H23 119.5 ?
C24 C23 H23 119.5 ?
N3 C24 C25 121.9(3) ?
N3 C24 C23 121.2(3) ?
C25 C24 C23 116.8(3) ?
C26 C25 C24 121.7(3) ?
C26 C25 H25 119.1 ?
C24 C25 H25 119.1 ?
C25 C26 C21 121.4(3) ?
C25 C26 H26 119.3 ?
C21 C26 H26 119.3 ?
N3 C27 H27A 109.5 ?
N3 C27 H27B 109.5 ?
H27A C27 H27B 109.5 ?
N3 C27 H27C 109.5 ?
H27A C27 H27C 109.5 ?
H27B C27 H27C 109.5 ?
N3 C28 H28A 109.5 ?
N3 C28 H28B 109.5 ?
H28A C28 H28B 109.5 ?
N3 C28 H28C 109.5 ?
H28A C28 H28C 109.5 ?
H28B C28 H28C 109.5 ?

loop_
_geom_bond_atom_site_label_1
_geom_bond_atom_site_label_2
_geom_bond_site_symmetry_2
_geom_bond_distance
_geom_bond_publ_flag
S1 O1 . 1.413(2) yes
S1 O2 . 1.415(2) yes
S1 N1 . 1.676(3) yes
S1 C9 . 1.740(4) yes
N1 C4 . 1.417(4) yes
N1 C1 . 1.420(4) yes
N2 C20 . 1.267(4) ?
N2 C21 . 1.406(4) ?
N3 C24 . 1.374(4) yes
N3 C28 . 1.446(4) ?
N3 C27 . 1.452(5) ?
O3 C17 . 1.185(4) yes
O4 C17 . 1.335(4) yes
O4 C18 . 1.475(5) yes
C1 C2 . 1.366(4) ?
C1 C20 . 1.451(4) ?
C2 C15 . 1.446(4) ?
C2 C3 . 1.451(4) ?
C3 C8 . 1.392(4) ?
C3 C4 . 1.399(4) ?
C4 C5 . 1.392(4) ?
C5 C6 . 1.364(5) ?
C5 H5 . 0.9300 ?
C6 C7 . 1.391(5) ?
C6 H6 . 0.9300 ?
C7 C8 . 1.374(4) ?
C7 H7 . 0.9300 ?
C8 H8 . 0.9300 ?
C9 C14 . 1.373(5) ?
C9 C10 . 1.388(5) ?
C10 C11 . 1.371(6) ?
C10 H10 . 0.9300 ?
C11 C12 . 1.364(7) ?
C11 H11 . 0.9300 ?
C12 C13 . 1.358(7) ?
C12 H12 . 0.9300 ?
C13 C14 . 1.367(6) ?
C13 H13 . 0.9300 ?
C14 H14 . 0.9300 ?
C15 C16 . 1.315(4) ?
C15 H15 . 0.9300 ?
C16 C17 . 1.463(5) ?
C16 H16 . 0.9300 ?
C18 C19 . 1.398(6) ?
C18 H18A . 0.9700 ?
C18 H18B . 0.9700 ?
C19 H19A . 0.9600 ?
C19 H19B . 0.9600 ?
C19 H19C . 0.9600 ?
C20 H20 . 0.9300 ?
C21 C22 . 1.382(4) ?
C21 C26 . 1.392(4) ?
C22 C23 . 1.379(4) ?
C22 H22 . 0.9300 ?
C23 C24 . 1.396(5) ?
C23 H23 . 0.9300 ?
C24 C25 . 1.391(4) ?
C25 C26 . 1.377(4) ?
C25 H25 . 0.9300 ?
C26 H26 . 0.9300 ?
C27 H27A . 0.9600 ?
C27 H27B . 0.9600 ?
C27 H27C . 0.9600 ?
C28 H28A . 0.9600 ?
C28 H28B . 0.9600 ?
C28 H28C . 0.9600 ?

loop_
_geom_hbond_atom_site_label_D
_geom_hbond_atom_site_label_H
_geom_hbond_atom_site_label_A
_geom_hbond_site_symmetry_A
_geom_hbond_distance_DH
_geom_hbond_distance_HA
_geom_hbond_distance_DA
_geom_hbond_angle_DHA
_geom_hbond_publ_flag
C5 H5 O1 1_555 0.93 2.33 2.925(4) 121 y
C18 H18B O3 1_555 0.97 2.30 2.692(5) 103 y
C20 H20 O2 1_555 0.93 2.34 2.791(3) 109 y
C15 H15 N2 1_555 0.93 2.45 3.024(3) 119 y

loop_
_geom_torsion_atom_site_label_1
_geom_torsion_atom_site_label_2
_geom_torsion_atom_site_label_3
_geom_torsion_atom_site_label_4
_geom_torsion
_geom_torsion_publ_flag
O1 S1 N1 C4 -46.3(3) ?
O2 S1 N1 C4 -176.2(2) yes
C9 S1 N1 C4 68.5(3) yes
O1 S1 N1 C1 172.6(2) ?
O2 S1 N1 C1 42.6(3) ?
C9 S1 N1 C1 -72.6(3) ?
C4 N1 C1 C2 1.1(3) ?
S1 N1 C1 C2 146.6(2) ?
C4 N1 C1 C20 173.8(3) ?
S1 N1 C1 C20 -40.7(4) ?
N1 C1 C2 C15 178.0(3) ?
C20 C1 C2 C15 6.0(5) ?
N1 C1 C2 C3 0.1(3) ?
C20 C1 C2 C3 -171.9(3) ?
C1 C2 C3 C8 174.4(3) ?
C15 C2 C3 C8 -3.4(6) ?
C1 C2 C3 C4 -1.3(3) ?
C15 C2 C3 C4 -179.0(3) ?
C8 C3 C4 C5 2.0(5) ?
C2 C3 C4 C5 178.3(3) ?
C8 C3 C4 N1 -174.4(3) ?
C2 C3 C4 N1 2.0(3) ?
C1 N1 C4 C5 -177.9(3) ?
S1 N1 C4 C5 35.9(4) yes
C1 N1 C4 C3 -1.9(3) ?
S1 N1 C4 C3 -148.1(2) ?
C3 C4 C5 C6 -1.2(5) ?
N1 C4 C5 C6 174.3(3) ?
C4 C5 C6 C7 0.6(6) ?
C5 C6 C7 C8 -0.8(6) ?
C6 C7 C8 C3 1.5(6) ?
C4 C3 C8 C7 -2.1(5) ?
C2 C3 C8 C7 -177.3(3) ?
O1 S1 C9 C14 11.8(3) yes
O2 S1 C9 C14 144.6(3) yes
N1 S1 C9 C14 -101.2(3) ?
O1 S1 C9 C10 -167.1(3) ?
O2 S1 C9 C10 -34.2(3) ?
N1 S1 C9 C10 79.9(3) ?
C14 C9 C10 C11 -0.2(6) ?
S1 C9 C10 C11 178.6(3) ?
C9 C10 C11 C12 0.6(7) ?
C10 C11 C12 C13 -0.9(8) ?
C11 C12 C13 C14 0.8(9) ?
C12 C13 C14 C9 -0.4(8) ?
C10 C9 C14 C13 0.1(6) ?
S1 C9 C14 C13 -178.8(4) ?
C1 C2 C15 C16 163.1(4) ?
C3 C2 C15 C16 -19.5(6) ?
C2 C15 C16 C17 -176.5(3) ?
C18 O4 C17 O3 -5.0(6) ?
C18 O4 C17 C16 174.2(4) ?
C15 C16 C17 O3 4.9(6) ?
C15 C16 C17 O4 -174.2(4) ?
C17 O4 C18 C19 107.4(5) ?
C21 N2 C20 C1 -179.9(3) ?
C2 C1 C20 N2 -32.5(5) ?
N1 C1 C20 N2 156.3(3) ?
C20 N2 C21 C22 -149.2(3) ?
C20 N2 C21 C26 34.9(4) ?
C26 C21 C22 C23 -1.2(5) ?
N2 C21 C22 C23 -177.4(3) ?
C21 C22 C23 C24 2.2(5) ?
C28 N3 C24 C25 167.8(3) ?
C27 N3 C24 C25 9.0(5) ?
C28 N3 C24 C23 -13.4(5) ?
C27 N3 C24 C23 -172.2(3) ?
C22 C23 C24 N3 179.4(3) ?
C22 C23 C24 C25 -1.8(5) ?
N3 C24 C25 C26 179.3(3) ?
C23 C24 C25 C26 0.4(5) ?
C24 C25 C26 C21 0.5(5) ?
C22 C21 C26 C25 -0.1(5) ?
N2 C21 C26 C25 175.9(3) ?

loop_
_cod_related_entry_id
_cod_related_entry_database
_cod_related_entry_code
1 ChemSpider 30652343
